data_2228464
loop_
_publ_author_name
'Gowda, Ramakrishna'
'Gowda, K.V. Arjuna'
'Basanagouda, Mahantesha'
'Kulkarni, Manohar V.'

_publ_section_title
;
 4-Bromomethyl-7,8-dimethylcoumarin
;
_journal_coeditor_code LH5165
_journal_issue 12
_journal_name_full 'Acta Crystallographica Section E'
_journal_page_first o3352
_journal_paper_doi 10.1107/S1600536810049135
_journal_volume 66
_journal_year 2010
_chemical_formula_iupac 'C12 H11 Br O2'
_chemical_formula_moiety 'C12 H11 Br O2'
_chemical_formula_sum 'C12 H11 Br O2'
_chemical_formula_weight 267.12
_chemical_name_common
;
4-bromomethyl-6,7-dimethyl-2H-chromen-2-one
;
_chemical_name_systematic
;
4-Bromomethyl-7,8-dimethylcoumarin
;
_space_group_IT_number 15
_symmetry_cell_setting monoclinic
_symmetry_space_group_name_Hall '-C 2yc'
_symmetry_space_group_name_H-M 'C 1 2/c 1'
_atom_sites_solution_hydrogens geom
_atom_sites_solution_primary direct
_atom_sites_solution_secondary difmap
_audit_creation_method SHELXL-97
_cell_angle_alpha 90.00
_cell_angle_beta 118.908(2)
_cell_angle_gamma 90.00
_cell_formula_units_Z 8
_cell_length_a 18.5025(14)
_cell_length_b 9.8785(7)
_cell_length_c 13.1639(10)
_cell_measurement_reflns_used 5018
_cell_measurement_temperature 292(2)
_cell_measurement_theta_max 28.6
_cell_measurement_theta_min 2.4
_cell_volume 2106.3(3)
_computing_cell_refinement 'APEX2 and SAINT (Bruker, 2004)'
_computing_data_collection 'APEX2 (Bruker, 2004)'
_computing_data_reduction 'SAINT (Bruker, 2004)'
_computing_molecular_graphics 'ORTEP-3 (Farrugia, 1997) and PLATON (Spek, 2009)'
_computing_publication_material 'SHELXL97 (Sheldrick, 2008)'
_computing_structure_refinement 'SHELXL97 (Sheldrick, 2008)'
_computing_structure_solution 'SIR92 (Altomare <i>et al.</i>, 1994)'
_diffrn_ambient_temperature 292(2)
_diffrn_measured_fraction_theta_full 0.998
_diffrn_measured_fraction_theta_max 0.998
_diffrn_measurement_device_type 'Bruker Kappa APEXII CCD'
_diffrn_measurement_method '\w and \f'
_diffrn_radiation_monochromator graphite
_diffrn_radiation_source 'fine-focus sealed tube'
_diffrn_radiation_type MoK\a
_diffrn_radiation_wavelength 0.71073
_diffrn_reflns_av_R_equivalents 0.0261
_diffrn_reflns_av_sigmaI/netI 0.0297
_diffrn_reflns_limit_h_max 27
_diffrn_reflns_limit_h_min -27
_diffrn_reflns_limit_k_max 14
_diffrn_reflns_limit_k_min -14
_diffrn_reflns_limit_l_max 13
_diffrn_reflns_limit_l_min -19
_diffrn_reflns_number 14710
_diffrn_reflns_theta_full 31.85
_diffrn_reflns_theta_max 31.85
_diffrn_reflns_theta_min 2.41
_diffrn_standards_decay_% 0
_exptl_absorpt_coefficient_mu 3.878
_exptl_absorpt_correction_T_max 0.571
_exptl_absorpt_correction_T_min 0.432
_exptl_absorpt_correction_type multi-scan
_exptl_absorpt_process_details '(SADABS; Bruker 2004)'
_exptl_crystal_colour colourless
_exptl_crystal_density_diffrn 1.685
_exptl_crystal_density_method 'not measured'
_exptl_crystal_description block
_exptl_crystal_F_000 1072
_exptl_crystal_size_max 0.30
_exptl_crystal_size_mid 0.20
_exptl_crystal_size_min 0.20
_refine_diff_density_max 1.780
_refine_diff_density_min -0.727
_refine_ls_extinction_method none
_refine_ls_goodness_of_fit_ref 1.054
_refine_ls_hydrogen_treatment constr
_refine_ls_matrix_type full
_refine_ls_number_parameters 138
_refine_ls_number_reflns 3610
_refine_ls_number_restraints 0
_refine_ls_restrained_S_all 1.054
_refine_ls_R_factor_all 0.0676
_refine_ls_R_factor_gt 0.0406
_refine_ls_shift/su_max 0.001
_refine_ls_shift/su_mean 0.000
_refine_ls_structure_factor_coef Fsqd
_refine_ls_weighting_details 'calc w=1/[\s^2^(Fo^2^)+(0.0574P)^2^+1.9612P] where P=(Fo^2^+2Fc^2^)/3'
_refine_ls_weighting_scheme calc
_refine_ls_wR_factor_gt 0.1052
_refine_ls_wR_factor_ref 0.1160
_reflns_number_gt 2516
_reflns_number_total 3610
_reflns_threshold_expression I>2\s(I)
_cod_data_source_file lh5165.cif
_cod_data_source_block I
_cod_original_sg_symbol_H-M 'C 2/c'
_cod_database_code 2228464
_cod_database_fobs_code 2228464

loop_
_symmetry_equiv_pos_as_xyz
'x, y, z'
'-x, y, -z+1/2'
'x+1/2, y+1/2, z'
'-x+1/2, y+1/2, -z+1/2'
'-x, -y, -z'
'x, -y, z-1/2'
'-x+1/2, -y+1/2, -z'
'x+1/2, -y+1/2, z-1/2'

loop_
_atom_site_type_symbol
_atom_site_label
_atom_site_fract_x
_atom_site_fract_y
_atom_site_fract_z
_atom_site_U_iso_or_equiv
_atom_site_adp_type
_atom_site_calc_flag
_atom_site_refinement_flags
_atom_site_occupancy
_atom_site_disorder_assembly
_atom_site_disorder_group
C C1 0.36207(15) 0.1296(2) 0.0849(2) 0.0332(5) Uani d . 1 . .
C C2 0.39174(15) 0.1512(2) 0.2032(2) 0.0363(5) Uani d . 1 . .
C C3 0.40658(16) 0.2836(3) 0.24674(19) 0.0398(5) Uani d . 1 . .
H H3 0.4263 0.2974 0.3257 0.048 Uiso calc R 1 . .
C C4 0.39291(16) 0.3930(3) 0.17644(19) 0.0366(5) Uani d . 1 . .
H H4 0.4033 0.4797 0.2079 0.044 Uiso calc R 1 . .
C C5 0.36354(14) 0.3756(2) 0.05795(17) 0.0289(4) Uani d . 1 . .
C C6 0.34902(13) 0.2433(2) 0.01547(17) 0.0292(4) Uani d . 1 . .
C C7 0.34654(14) 0.4850(2) -0.02371(18) 0.0303(4) Uani d . 1 . .
C C8 0.31617(15) 0.4562(2) -0.13705(19) 0.0354(5) Uani d . 1 . .
H H8 0.3025 0.5272 -0.1896 0.043 Uiso calc R 1 . .
C C9 0.30411(16) 0.3200(2) -0.1796(2) 0.0371(5) Uani d . 1 . .
C C10 0.34498(19) -0.0090(2) 0.0328(3) 0.0460(6) Uani d . 1 . .
H H10A 0.3014 -0.0043 -0.0461 0.069 Uiso calc R 1 . .
H H10B 0.3287 -0.0674 0.0764 0.069 Uiso calc R 1 . .
H H10C 0.3939 -0.0443 0.0346 0.069 Uiso calc R 1 . .
C C11 0.4099(2) 0.0349(3) 0.2855(3) 0.0530(7) Uani d . 1 . .
H H11A 0.3594 -0.0110 0.2678 0.079 Uiso calc R 1 . .
H H11B 0.4350 0.0684 0.3637 0.079 Uiso calc R 1 . .
H H11C 0.4469 -0.0271 0.2778 0.079 Uiso calc R 1 . .
C C12 0.36044(16) 0.6286(2) 0.0163(2) 0.0383(5) Uani d . 1 . .
H H12A 0.3423 0.6421 0.0734 0.046 Uiso calc R 1 . .
H H12B 0.3287 0.6883 -0.0489 0.046 Uiso calc R 1 . .
O O1 0.32072(11) 0.21805(17) -0.10098(13) 0.0360(4) Uani d . 1 . .
O O2 0.28162(15) 0.2864(2) -0.27881(15) 0.0554(5) Uani d . 1 . .
Br Br1 0.478174(17) 0.67133(3) 0.08473(2) 0.04795(12) Uani d . 1 . .

loop_
_atom_site_aniso_label
_atom_site_aniso_U_11
_atom_site_aniso_U_22
_atom_site_aniso_U_33
_atom_site_aniso_U_12
_atom_site_aniso_U_13
_atom_site_aniso_U_23
C1 0.0327(11) 0.0270(10) 0.0415(11) 0.0027(9) 0.0190(9) 0.0012(9)
C2 0.0344(12) 0.0387(13) 0.0398(11) 0.0035(10) 0.0211(10) 0.0077(9)
C3 0.0438(13) 0.0458(13) 0.0298(10) -0.0008(11) 0.0178(9) -0.0007(9)
C4 0.0432(13) 0.0338(12) 0.0336(10) -0.0029(10) 0.0192(9) -0.0068(9)
C5 0.0311(11) 0.0248(9) 0.0302(9) 0.0002(8) 0.0143(8) -0.0018(7)
C6 0.0300(10) 0.0285(10) 0.0293(9) 0.0007(8) 0.0144(8) -0.0022(7)
C7 0.0296(10) 0.0252(10) 0.0348(9) 0.0003(8) 0.0145(8) -0.0006(8)
C8 0.0386(12) 0.0317(11) 0.0333(9) -0.0003(9) 0.0153(9) 0.0036(8)
C9 0.0383(12) 0.0369(12) 0.0323(9) -0.0018(10) 0.0140(9) -0.0019(9)
C10 0.0564(16) 0.0264(11) 0.0576(14) 0.0007(11) 0.0295(13) -0.0007(10)
C11 0.0552(17) 0.0542(17) 0.0511(14) 0.0062(14) 0.0269(13) 0.0211(13)
C12 0.0402(13) 0.0256(10) 0.0434(12) 0.0017(10) 0.0158(10) -0.0003(9)
O1 0.0464(10) 0.0278(8) 0.0312(7) -0.0013(7) 0.0169(7) -0.0053(6)
O2 0.0764(15) 0.0524(11) 0.0310(8) -0.0053(11) 0.0208(9) -0.0057(8)
Br1 0.04529(18) 0.04007(16) 0.04762(16) -0.00806(11) 0.01383(12) 0.00024(10)

loop_
_atom_type_symbol
_atom_type_description
_atom_type_scat_dispersion_real
_atom_type_scat_dispersion_imag
_atom_type_scat_source
C C 0.0033 0.0016 'International Tables Vol C Tables 4.2.6.8 and 6.1.1.4'
H H 0.0000 0.0000 'International Tables Vol C Tables 4.2.6.8 and 6.1.1.4'
O O 0.0106 0.0060 'International Tables Vol C Tables 4.2.6.8 and 6.1.1.4'
Br Br -0.2901 2.4595 'International Tables Vol C Tables 4.2.6.8 and 6.1.1.4'

loop_
_geom_angle_atom_site_label_1
_geom_angle_atom_site_label_2
_geom_angle_atom_site_label_3
_geom_angle_site_symmetry_1
_geom_angle_site_symmetry_3
_geom_angle
_geom_angle_publ_flag
C6 C1 C2 . . 117.3(2) ?
C6 C1 C10 . . 120.4(2) ?
C2 C1 C10 . . 122.3(2) ?
C1 C2 C3 . . 119.6(2) ?
C1 C2 C11 . . 121.2(2) ?
C3 C2 C11 . . 119.2(2) ?
C4 C3 C2 . . 121.7(2) ?
C4 C3 H3 . . 119.1 ?
C2 C3 H3 . . 119.1 ?
C3 C4 C5 . . 120.4(2) ?
C3 C4 H4 . . 119.8 ?
C5 C4 H4 . . 119.8 ?
C4 C5 C6 . . 117.4(2) ?
C4 C5 C7 . . 124.5(2) ?
C6 C5 C7 . . 118.09(18) ?
O1 C6 C1 . . 115.77(19) ?
O1 C6 C5 . . 120.65(19) ?
C1 C6 C5 . . 123.6(2) ?
C8 C7 C5 . . 119.4(2) ?
C8 C7 C12 . . 120.0(2) ?
C5 C7 C12 . . 120.64(19) ?
C7 C8 C9 . . 122.3(2) ?
C7 C8 H8 . . 118.9 ?
C9 C8 H8 . . 118.9 ?
O2 C9 O1 . . 116.7(2) ?
O2 C9 C8 . . 125.9(2) ?
O1 C9 C8 . . 117.38(19) ?
C1 C10 H10A . . 109.5 ?
C1 C10 H10B . . 109.5 ?
H10A C10 H10B . . 109.5 ?
C1 C10 H10C . . 109.5 ?
H10A C10 H10C . . 109.5 ?
H10B C10 H10C . . 109.5 ?
C2 C11 H11A . . 109.5 ?
C2 C11 H11B . . 109.5 ?
H11A C11 H11B . . 109.5 ?
C2 C11 H11C . . 109.5 ?
H11A C11 H11C . . 109.5 ?
H11B C11 H11C . . 109.5 ?
C7 C12 Br1 . . 109.33(17) ?
C7 C12 H12A . . 109.8 ?
Br1 C12 H12A . . 109.8 ?
C7 C12 H12B . . 109.8 ?
Br1 C12 H12B . . 109.8 ?
H12A C12 H12B . . 108.3 ?
C9 O1 C6 . . 122.16(18) ?

loop_
_geom_bond_atom_site_label_1
_geom_bond_atom_site_label_2
_geom_bond_site_symmetry_2
_geom_bond_distance
_geom_bond_publ_flag
C1 C6 . 1.393(3) ?
C1 C2 . 1.394(3) ?
C1 C10 . 1.495(3) ?
C2 C3 . 1.401(4) ?
C2 C11 . 1.502(3) ?
C3 C4 . 1.364(4) ?
C3 H3 . 0.9300 ?
C4 C5 . 1.392(3) ?
C4 H4 . 0.9300 ?
C5 C6 . 1.396(3) ?
C5 C7 . 1.447(3) ?
C6 O1 . 1.382(2) ?
C7 C8 . 1.346(3) ?
C7 C12 . 1.492(3) ?
C8 C9 . 1.433(3) ?
C8 H8 . 0.9300 ?
C9 O2 . 1.210(3) ?
C9 O1 . 1.368(3) ?
C10 H10A . 0.9600 ?
C10 H10B . 0.9600 ?
C10 H10C . 0.9600 ?
C11 H11A . 0.9600 ?
C11 H11B . 0.9600 ?
C11 H11C . 0.9600 ?
C12 Br1 . 1.959(3) ?
C12 H12A . 0.9700 ?
C12 H12B . 0.9700 ?

loop_
_geom_hbond_atom_site_label_D
_geom_hbond_atom_site_label_H
_geom_hbond_atom_site_label_A
_geom_hbond_site_symmetry_A
_geom_hbond_distance_DH
_geom_hbond_distance_HA
_geom_hbond_distance_DA
_geom_hbond_angle_DHA
_geom_hbond_publ_flag
C12 H12B O2 4_554 0.97 2.40 3.342(3) 163 yes

loop_
_geom_torsion_atom_site_label_1
_geom_torsion_atom_site_label_2
_geom_torsion_atom_site_label_3
_geom_torsion_atom_site_label_4
_geom_torsion_site_symmetry_1
_geom_torsion_site_symmetry_2
_geom_torsion_site_symmetry_3
_geom_torsion_site_symmetry_4
_geom_torsion
_geom_torsion_publ_flag
C6 C1 C2 C3 . . . . 0.3(4) ?
C10 C1 C2 C3 . . . . 180.0(2) ?
C6 C1 C2 C11 . . . . -178.3(2) ?
C10 C1 C2 C11 . . . . 1.3(4) ?
C1 C2 C3 C4 . . . . -0.1(4) ?
C11 C2 C3 C4 . . . . 178.6(3) ?
C2 C3 C4 C5 . . . . -0.1(4) ?
C3 C4 C5 C6 . . . . 0.0(4) ?
C3 C4 C5 C7 . . . . 179.5(2) ?
C2 C1 C6 O1 . . . . 179.1(2) ?
C10 C1 C6 O1 . . . . -0.5(3) ?
C2 C1 C6 C5 . . . . -0.4(4) ?
C10 C1 C6 C5 . . . . 180.0(2) ?
C4 C5 C6 O1 . . . . -179.3(2) ?
C7 C5 C6 O1 . . . . 1.2(3) ?
C4 C5 C6 C1 . . . . 0.2(3) ?
C7 C5 C6 C1 . . . . -179.3(2) ?
C4 C5 C7 C8 . . . . -178.3(2) ?
C6 C5 C7 C8 . . . . 1.2(3) ?
C4 C5 C7 C12 . . . . 0.3(4) ?
C6 C5 C7 C12 . . . . 179.7(2) ?
C5 C7 C8 C9 . . . . -3.5(4) ?
C12 C7 C8 C9 . . . . 178.0(2) ?
C7 C8 C9 O2 . . . . -175.6(3) ?
C7 C8 C9 O1 . . . . 3.3(4) ?
C8 C7 C12 Br1 . . . . -101.7(2) ?
C5 C7 C12 Br1 . . . . 79.8(2) ?
O2 C9 O1 C6 . . . . 178.2(2) ?
C8 C9 O1 C6 . . . . -0.8(4) ?
C1 C6 O1 C9 . . . . 179.1(2) ?
C5 C6 O1 C9 . . . . -1.4(3) ?

loop_
_cod_related_entry_id
_cod_related_entry_database
_cod_related_entry_code
1 ChemSpider 30656376
